data_4000647
_journal_name_full 'Chemistry of Materials'
_journal_paper_doi 10.1021/cm051563i
_journal_year 2005
_chemical_formula_sum 'C26 H32 F2 S2'
_chemical_formula_weight 446.64
_space_group_IT_number 2
_symmetry_cell_setting triclinic
_symmetry_space_group_name_Hall '-P 1'
_symmetry_space_group_name_H-M 'P -1'
_cell_angle_alpha 80.49(3)
_cell_angle_beta 82.94(3)
_cell_angle_gamma 76.76(2)
_cell_formula_units_Z 1
_cell_length_a 4.7658(9)
_cell_length_b 8.318(4)
_cell_length_c 15.109(7)
_cell_measurement_temperature 120(2)
_cell_volume 572.8(4)
_diffrn_ambient_temperature 120(2)
_exptl_crystal_density_diffrn 1.295
_cod_depositor_comments
;
The following automatic conversions were performed:
'_symmetry_cell_setting' value 'Triclinic' changed to 'triclinic'
according to '/home/saulius/struct/CIF-dictionaries/cif_core.dic'
dictionary named 'cif_core.dic' version 2.4.1 from 2010-06-29.

Automatic conversion script
Id: cif_fix_enum 1527 2010-12-29 10:47:43Z saulius 
;
_cod_database_code 4000647

loop_
_symmetry_equiv_pos_as_xyz
'x, y, z'
'-x, -y, -z'

loop_
_atom_site_label
_atom_site_type_symbol
_atom_site_fract_x
_atom_site_fract_y
_atom_site_fract_z
_atom_site_U_iso_or_equiv
_atom_site_adp_type
_atom_site_occupancy
_atom_site_symmetry_multiplicity
_atom_site_calc_flag
_atom_site_refinement_flags
_atom_site_disorder_assembly
_atom_site_disorder_group
C1 C 0.1886(4) 0.4385(2) 0.43345(12) 0.0205(4) Uani 1 1 d . . .
C2 C 0.1892(4) 0.5997(2) 0.44793(12) 0.0183(4) Uani 1 1 d . . .
C3 C -0.0102(4) 0.6585(2) 0.51816(12) 0.0203(4) Uani 1 1 d . . .
H3 H -0.0213 0.7671 0.5322 0.024 Uiso 1 1 calc R . .
C4 C 0.3773(4) 0.7038(2) 0.39471(12) 0.0192(4) Uani 1 1 d . . .
C5 C 0.5817(4) 0.6703(2) 0.32455(12) 0.0208(4) Uani 1 1 d . . .
H5 H 0.6270 0.5665 0.3019 0.025 Uiso 1 1 calc R . .
C6 C 0.7212(4) 0.8046(2) 0.28824(13) 0.0215(4) Uani 1 1 d . . .
C7 C 0.6174(4) 0.9385(2) 0.33301(13) 0.0246(4) Uani 1 1 d . . .
H7 H 0.6839 1.0398 0.3189 0.029 Uiso 1 1 calc R . .
C8 C 0.9448(4) 0.7944(2) 0.20901(13) 0.0239(4) Uani 1 1 d . . .
H8A H 1.0979 0.6929 0.2214 0.029 Uiso 1 1 calc R . .
H8B H 1.0356 0.8922 0.2011 0.029 Uiso 1 1 calc R . .
C9 C 0.8167(4) 0.7894(2) 0.12162(13) 0.0242(4) Uani 1 1 d . . .
H9A H 0.7055 0.6999 0.1323 0.029 Uiso 1 1 calc R . .
H9B H 0.6795 0.8966 0.1060 0.029 Uiso 1 1 calc R . .
C10 C 1.0408(4) 0.7591(2) 0.04181(13) 0.0241(4) Uani 1 1 d . . .
H10A H 1.1801 0.6528 0.0575 0.029 Uiso 1 1 calc R . .
H10B H 1.1495 0.8498 0.0300 0.029 Uiso 1 1 calc R . .
C11 C 0.9071(4) 0.7516(3) -0.04355(13) 0.0259(4) Uani 1 1 d . . .
H11A H 0.7962 0.6620 -0.0310 0.031 Uiso 1 1 calc R . .
H11B H 0.7684 0.8584 -0.0589 0.031 Uiso 1 1 calc R . .
C12 C 1.1239(4) 0.7201(3) -0.12476(14) 0.0285(5) Uani 1 1 d . . .
H12A H 1.2613 0.6125 -0.1103 0.034 Uiso 1 1 calc R . .
H12B H 1.2360 0.8091 -0.1376 0.034 Uiso 1 1 calc R . .
C13 C 0.9791(5) 0.7155(3) -0.20839(14) 0.0325(5) Uani 1 1 d . . .
H13A H 0.8746 0.6245 -0.1969 0.049 Uiso 1 1 calc R . .
H13B H 1.1267 0.6974 -0.2590 0.049 Uiso 1 1 calc R . .
H13C H 0.8429 0.8218 -0.2231 0.049 Uiso 1 1 calc R . .
F1 F 0.3773(2) 0.36858(14) 0.36792(8) 0.0305(3) Uani 1 1 d . . .
S1 S 0.35438(10) 0.90436(6) 0.41759(3) 0.02464(17) Uani 1 1 d . . .

loop_
_atom_site_aniso_label
_atom_site_aniso_U_11
_atom_site_aniso_U_22
_atom_site_aniso_U_33
_atom_site_aniso_U_23
_atom_site_aniso_U_13
_atom_site_aniso_U_12
C1 0.0202(9) 0.0208(9) 0.0213(10) -0.0071(7) -0.0015(7) -0.0034(7)
C2 0.0191(9) 0.0171(9) 0.0192(9) -0.0017(7) -0.0055(7) -0.0035(7)
C3 0.0228(10) 0.0155(9) 0.0245(10) -0.0058(7) -0.0050(7) -0.0044(7)
C4 0.0206(9) 0.0168(9) 0.0214(10) -0.0034(7) -0.0074(7) -0.0033(7)
C5 0.0221(10) 0.0184(9) 0.0232(10) -0.0022(7) -0.0060(7) -0.0053(7)
C6 0.0226(10) 0.0223(10) 0.0208(10) -0.0005(8) -0.0058(7) -0.0066(7)
C7 0.0255(10) 0.0202(10) 0.0288(11) 0.0004(8) -0.0033(8) -0.0090(8)
C8 0.0233(10) 0.0251(10) 0.0244(10) -0.0011(8) -0.0029(8) -0.0086(8)
C9 0.0232(10) 0.0261(10) 0.0239(10) -0.0019(8) -0.0037(7) -0.0068(8)
C10 0.0235(10) 0.0244(10) 0.0249(10) -0.0012(8) -0.0028(7) -0.0069(8)
C11 0.0250(10) 0.0264(11) 0.0264(11) -0.0041(8) -0.0022(8) -0.0057(8)
C12 0.0295(11) 0.0269(11) 0.0282(11) -0.0040(9) -0.0006(8) -0.0053(8)
C13 0.0410(13) 0.0308(12) 0.0264(11) -0.0069(9) 0.0017(9) -0.0093(9)
F1 0.0343(7) 0.0251(6) 0.0340(7) -0.0128(5) 0.0098(5) -0.0105(5)
S1 0.0262(3) 0.0186(3) 0.0307(3) -0.00623(19) -0.00020(19) -0.00729(18)

loop_
_geom_bond_atom_site_label_1
_geom_bond_atom_site_label_2
_geom_bond_distance
_geom_bond_site_symmetry_2
_geom_bond_publ_flag
C1 F1 1.364(2) . ?
C1 C3 1.369(3) 2_566 ?
C1 C2 1.394(3) . ?
C2 C3 1.407(3) . ?
C2 C4 1.466(3) . ?
C3 C1 1.369(3) 2_566 ?
C3 H3 0.9500 . ?
C4 C5 1.367(3) . ?
C4 S1 1.736(2) . ?
C5 C6 1.428(3) . ?
C5 H5 0.9500 . ?
C6 C7 1.362(3) . ?
C6 C8 1.502(3) . ?
C7 S1 1.713(2) . ?
C7 H7 0.9500 . ?
C8 C9 1.532(3) . ?
C8 H8A 0.9900 . ?
C8 H8B 0.9900 . ?
C9 C10 1.523(3) . ?
C9 H9A 0.9900 . ?
C9 H9B 0.9900 . ?
C10 C11 1.523(3) . ?
C10 H10A 0.9900 . ?
C10 H10B 0.9900 . ?
C11 C12 1.521(3) . ?
C11 H11A 0.9900 . ?
C11 H11B 0.9900 . ?
C12 C13 1.522(3) . ?
C12 H12A 0.9900 . ?
C12 H12B 0.9900 . ?
C13 H13A 0.9800 . ?
C13 H13B 0.9800 . ?
C13 H13C 0.9800 . ?
